data_2226126
loop_
_publ_author_name
'Han, You-Yue'
'Li, Yong-Hong'
'Zhao, Qiu-Rong'

_publ_section_title
;
 2-Hydroxy-<i>N</i>'-(2-hydroxy-4-methoxybenzylidene)-3-methylbenzohydrazide
 monohydrate
;
_journal_coeditor_code HB5423
_journal_issue 6
_journal_name_full 'Acta Crystallographica Section E'
_journal_page_first o1340
_journal_paper_doi 10.1107/S1600536810016855
_journal_volume 66
_journal_year 2010
_chemical_formula_iupac 'C16 H16 N2 O4, H2 O'
_chemical_formula_moiety 'C16 H16 N2 O4, H2 O'
_chemical_formula_sum 'C16 H18 N2 O5'
_chemical_formula_weight 318.32
_chemical_name_systematic
;
2-Hydroxy-<i>N</i>'-(2-hydroxy-4-methoxybenzylidene)-3-methylbenzohydrazide
monohydrate
;
_space_group_IT_number 14
_symmetry_cell_setting monoclinic
_symmetry_space_group_name_Hall '-P 2ybc'
_symmetry_space_group_name_H-M 'P 1 21/c 1'
_atom_sites_solution_hydrogens geom
_atom_sites_solution_primary direct
_atom_sites_solution_secondary difmap
_audit_creation_method SHELXL-97
_cell_angle_alpha 90.00
_cell_angle_beta 91.630(2)
_cell_angle_gamma 90.00
_cell_formula_units_Z 4
_cell_length_a 4.4880(10)
_cell_length_b 13.494(2)
_cell_length_c 26.089(3)
_cell_measurement_reflns_used 1505
_cell_measurement_temperature 298(2)
_cell_measurement_theta_max 24.3
_cell_measurement_theta_min 2.7
_cell_volume 1579.3(5)
_computing_cell_refinement 'SAINT (Bruker, 2007)'
_computing_data_collection 'SMART (Bruker, 2007)'
_computing_data_reduction 'SAINT (Bruker, 2007)'
_computing_molecular_graphics 'SHELXTL (Sheldrick, 2008)'
_computing_publication_material 'SHELXTL (Sheldrick, 2008)'
_computing_structure_refinement 'SHELXTL (Sheldrick, 2008)'
_computing_structure_solution 'SHELXTL (Sheldrick, 2008)'
_diffrn_ambient_temperature 298(2)
_diffrn_measured_fraction_theta_full 0.993
_diffrn_measured_fraction_theta_max 0.993
_diffrn_measurement_device_type 'Bruker SMART CCD'
_diffrn_measurement_method '\w scans'
_diffrn_radiation_monochromator graphite
_diffrn_radiation_source 'fine-focus sealed tube'
_diffrn_radiation_type MoK\a
_diffrn_radiation_wavelength 0.71073
_diffrn_reflns_av_R_equivalents 0.0000
_diffrn_reflns_av_sigmaI/netI 0.1163
_diffrn_reflns_limit_h_max 5
_diffrn_reflns_limit_h_min -5
_diffrn_reflns_limit_k_max 17
_diffrn_reflns_limit_k_min -17
_diffrn_reflns_limit_l_max 33
_diffrn_reflns_limit_l_min 0
_diffrn_reflns_number 3429
_diffrn_reflns_theta_full 27.00
_diffrn_reflns_theta_max 27.00
_diffrn_reflns_theta_min 1.56
_exptl_absorpt_coefficient_mu 0.101
_exptl_absorpt_correction_T_max 0.982
_exptl_absorpt_correction_T_min 0.980
_exptl_absorpt_correction_type multi-scan
_exptl_absorpt_process_details '(SADABS; Bruker, 2007)'
_exptl_crystal_colour colorless
_exptl_crystal_density_diffrn 1.339
_exptl_crystal_density_method 'not measured'
_exptl_crystal_description block
_exptl_crystal_F_000 672
_exptl_crystal_size_max 0.20
_exptl_crystal_size_mid 0.20
_exptl_crystal_size_min 0.18
_refine_diff_density_max 0.171
_refine_diff_density_min -0.194
_refine_ls_extinction_method none
_refine_ls_goodness_of_fit_ref 0.819
_refine_ls_hydrogen_treatment constr
_refine_ls_matrix_type full
_refine_ls_number_parameters 211
_refine_ls_number_reflns 3429
_refine_ls_number_restraints 0
_refine_ls_restrained_S_all 0.819
_refine_ls_R_factor_all 0.1117
_refine_ls_R_factor_gt 0.0570
_refine_ls_shift/su_max 0.000
_refine_ls_shift/su_mean 0.000
_refine_ls_structure_factor_coef Fsqd
_refine_ls_weighting_details 'calc w=1/[\s^2^(Fo^2^)+(0.0467P)^2^] where P=(Fo^2^+2Fc^2^)/3'
_refine_ls_weighting_scheme calc
_refine_ls_wR_factor_gt 0.1196
_refine_ls_wR_factor_ref 0.1361
_reflns_number_gt 1584
_reflns_number_total 3429
_reflns_threshold_expression I>2\s(I)
_cod_data_source_file hb5423.cif
_cod_data_source_block I
_cod_original_sg_symbol_H-M 'P 21/c'
_cod_database_code 2226126

loop_
_symmetry_equiv_pos_as_xyz
'x, y, z'
'-x, y+1/2, -z+1/2'
'-x, -y, -z'
'x, -y-1/2, z-1/2'

loop_
_atom_site_type_symbol
_atom_site_label
_atom_site_fract_x
_atom_site_fract_y
_atom_site_fract_z
_atom_site_U_iso_or_equiv
_atom_site_adp_type
_atom_site_calc_flag
_atom_site_refinement_flags
_atom_site_occupancy
_atom_site_disorder_assembly
_atom_site_disorder_group
O O1 -0.0603(4) 0.34424(11) 0.17742(7) 0.0707(5) Uani d . 1 . .
H H1 0.0416 0.3619 0.2024 0.106 Uiso d R 1 . .
O O2 -0.7266(4) 0.47988(12) 0.05036(6) 0.0682(5) Uani d . 1 . .
O O3 0.4757(4) 0.34626(11) 0.30448(6) 0.0750(6) Uani d . 1 . .
O O4 0.8037(4) 0.30326(11) 0.38168(7) 0.0774(6) Uani d . 1 . .
H H4 0.6857 0.2940 0.3575 0.116 Uiso d R 1 . .
N N1 0.2277(4) 0.47228(14) 0.23782(7) 0.0548(5) Uani d . 1 . .
N N2 0.4287(4) 0.50268(14) 0.27598(7) 0.0529(5) Uani d . 1 . .
H H2 0.4617 0.5681 0.2779 0.063 Uiso d R 1 . .
C C1 -0.1155(5) 0.52186(16) 0.17115(8) 0.0501(6) Uani d . 1 . .
C C2 -0.1891(5) 0.42542(16) 0.15477(8) 0.0507(6) Uani d . 1 . .
C C3 -0.3910(5) 0.40878(16) 0.11519(8) 0.0528(6) Uani d . 1 . .
H H3 -0.4381 0.3443 0.1053 0.063 Uiso calc R 1 . .
C C4 -0.5233(5) 0.48799(16) 0.09027(8) 0.0516(6) Uani d . 1 . .
C C5 -0.4595(6) 0.58423(17) 0.10571(9) 0.0579(6) Uani d . 1 . .
H H5 -0.5539 0.6375 0.0895 0.069 Uiso calc R 1 . .
C C6 -0.2570(5) 0.60000(17) 0.14486(9) 0.0571(7) Uani d . 1 . .
H H6 -0.2116 0.6648 0.1544 0.069 Uiso calc R 1 . .
C C7 -0.7804(7) 0.38437(19) 0.02939(10) 0.0779(9) Uani d . 1 . .
H H7A -0.5970 0.3571 0.0177 0.117 Uiso calc R 1 . .
H H7B -0.9211 0.3894 0.0011 0.117 Uiso calc R 1 . .
H H7C -0.8597 0.3420 0.0552 0.117 Uiso calc R 1 . .
C C8 0.0983(5) 0.54235(18) 0.21216(9) 0.0533(6) Uani d . 1 . .
H H8 0.1437 0.6078 0.2203 0.064 Uiso calc R 1 . .
C C9 0.5468(6) 0.43567(17) 0.30853(9) 0.0527(6) Uani d . 1 . .
C C10 0.7606(5) 0.46971(15) 0.34903(8) 0.0482(6) Uani d . 1 . .
C C11 0.8747(6) 0.40063(16) 0.38452(9) 0.0560(6) Uani d . 1 . .
C C12 1.0734(6) 0.42876(19) 0.42418(9) 0.0626(7) Uani d . 1 . .
C C13 1.1545(6) 0.52613(19) 0.42727(10) 0.0713(8) Uani d . 1 . .
H H13 1.2865 0.5462 0.4534 0.086 Uiso calc R 1 . .
C C14 1.0462(6) 0.59542(18) 0.39284(10) 0.0693(8) Uani d . 1 . .
H H14 1.1057 0.6612 0.3959 0.083 Uiso calc R 1 . .
C C15 0.8526(6) 0.56823(17) 0.35429(9) 0.0586(7) Uani d . 1 . .
H H15 0.7808 0.6157 0.3312 0.070 Uiso calc R 1 . .
C C16 1.1935(7) 0.3513(2) 0.46131(10) 0.0915(10) Uani d . 1 . .
H H16A 1.3286 0.3820 0.4857 0.137 Uiso calc R 1 . .
H H16B 1.2969 0.3011 0.4428 0.137 Uiso calc R 1 . .
H H16C 1.0313 0.3218 0.4790 0.137 Uiso calc R 1 . .
O O5 0.4807(5) 0.71679(11) 0.27610(6) 0.0787(6) Uani d . 1 . .
H H5A 0.3414 0.7383 0.2940 0.118 Uiso d R 1 . .
H H5B 0.5224 0.7569 0.2528 0.118 Uiso d R 1 . .

loop_
_atom_site_aniso_label
_atom_site_aniso_U_11
_atom_site_aniso_U_22
_atom_site_aniso_U_33
_atom_site_aniso_U_12
_atom_site_aniso_U_13
_atom_site_aniso_U_23
O1 0.0818(13) 0.0494(10) 0.0792(12) -0.0028(9) -0.0243(10) 0.0088(8)
O2 0.0772(13) 0.0656(11) 0.0607(10) 0.0033(10) -0.0179(10) -0.0049(8)
O3 0.1079(16) 0.0447(10) 0.0717(12) -0.0132(10) -0.0130(10) -0.0080(8)
O4 0.1079(16) 0.0432(10) 0.0804(13) 0.0016(10) -0.0083(11) 0.0055(8)
N1 0.0563(13) 0.0572(12) 0.0505(11) -0.0060(10) -0.0044(10) -0.0047(10)
N2 0.0592(13) 0.0466(10) 0.0524(12) -0.0060(10) -0.0057(10) -0.0047(9)
C1 0.0540(15) 0.0509(14) 0.0454(13) -0.0051(12) 0.0009(12) -0.0036(11)
C2 0.0554(16) 0.0456(13) 0.0512(13) -0.0011(12) 0.0017(12) 0.0048(11)
C3 0.0545(15) 0.0468(13) 0.0568(15) -0.0027(12) -0.0045(12) -0.0056(11)
C4 0.0558(15) 0.0541(14) 0.0447(13) 0.0000(12) -0.0014(12) -0.0044(11)
C5 0.0660(17) 0.0483(13) 0.0591(15) 0.0080(13) -0.0030(13) 0.0046(11)
C6 0.0646(17) 0.0449(13) 0.0616(16) -0.0051(12) 0.0000(14) -0.0026(11)
C7 0.086(2) 0.0762(19) 0.0699(18) -0.0058(17) -0.0192(15) -0.0202(15)
C8 0.0521(15) 0.0521(14) 0.0556(14) -0.0075(12) 0.0005(12) -0.0052(12)
C9 0.0694(17) 0.0417(13) 0.0470(13) -0.0014(12) 0.0046(12) -0.0046(11)
C10 0.0573(15) 0.0429(12) 0.0445(13) 0.0017(11) 0.0012(11) -0.0044(10)
C11 0.0699(18) 0.0465(14) 0.0518(14) 0.0044(13) 0.0070(13) -0.0021(11)
C12 0.0727(19) 0.0635(16) 0.0515(15) 0.0114(15) -0.0028(13) 0.0005(13)
C13 0.078(2) 0.0724(18) 0.0620(17) 0.0062(16) -0.0158(15) -0.0129(14)
C14 0.086(2) 0.0499(14) 0.0707(18) -0.0079(14) -0.0158(16) -0.0095(13)
C15 0.0698(18) 0.0456(13) 0.0601(15) 0.0024(13) -0.0052(13) -0.0020(11)
C16 0.112(3) 0.092(2) 0.0700(19) 0.034(2) -0.0149(17) 0.0079(16)
O5 0.1172(17) 0.0435(9) 0.0748(12) 0.0068(10) -0.0079(11) 0.0063(8)

loop_
_atom_type_symbol
_atom_type_description
_atom_type_scat_dispersion_real
_atom_type_scat_dispersion_imag
_atom_type_scat_source
C C 0.0033 0.0016 'International Tables Vol C Tables 4.2.6.8 and 6.1.1.4'
H H 0.0000 0.0000 'International Tables Vol C Tables 4.2.6.8 and 6.1.1.4'
N N 0.0061 0.0033 'International Tables Vol C Tables 4.2.6.8 and 6.1.1.4'
O O 0.0106 0.0060 'International Tables Vol C Tables 4.2.6.8 and 6.1.1.4'

loop_
_geom_angle_atom_site_label_1
_geom_angle_atom_site_label_2
_geom_angle_atom_site_label_3
_geom_angle_site_symmetry_1
_geom_angle_site_symmetry_3
_geom_angle
_geom_angle_publ_flag
C2 O1 H1 . . 109.3 ?
C4 O2 C7 . . 117.94(18) ?
C11 O4 H4 . . 109.6 ?
C8 N1 N2 . . 115.52(18) ?
C9 N2 N1 . . 119.55(19) ?
C9 N2 H2 . . 124.6 ?
N1 N2 H2 . . 115.8 ?
C6 C1 C2 . . 116.7(2) ?
C6 C1 C8 . . 120.1(2) ?
C2 C1 C8 . . 123.2(2) ?
O1 C2 C3 . . 117.17(19) ?
O1 C2 C1 . . 121.21(19) ?
C3 C2 C1 . . 121.6(2) ?
C2 C3 C4 . . 119.7(2) ?
C2 C3 H3 . . 120.2 ?
C4 C3 H3 . . 120.2 ?
O2 C4 C3 . . 124.5(2) ?
O2 C4 C5 . . 115.0(2) ?
C3 C4 C5 . . 120.5(2) ?
C6 C5 C4 . . 119.4(2) ?
C6 C5 H5 . . 120.3 ?
C4 C5 H5 . . 120.3 ?
C5 C6 C1 . . 122.2(2) ?
C5 C6 H6 . . 118.9 ?
C1 C6 H6 . . 118.9 ?
O2 C7 H7A . . 109.5 ?
O2 C7 H7B . . 109.5 ?
H7A C7 H7B . . 109.5 ?
O2 C7 H7C . . 109.5 ?
H7A C7 H7C . . 109.5 ?
H7B C7 H7C . . 109.5 ?
N1 C8 C1 . . 121.7(2) ?
N1 C8 H8 . . 119.2 ?
C1 C8 H8 . . 119.2 ?
O3 C9 N2 . . 120.1(2) ?
O3 C9 C10 . . 121.2(2) ?
N2 C9 C10 . . 118.68(19) ?
C15 C10 C11 . . 117.8(2) ?
C15 C10 C9 . . 123.3(2) ?
C11 C10 C9 . . 118.9(2) ?
O4 C11 C12 . . 116.6(2) ?
O4 C11 C10 . . 121.9(2) ?
C12 C11 C10 . . 121.4(2) ?
C13 C12 C11 . . 117.9(2) ?
C13 C12 C16 . . 122.5(2) ?
C11 C12 C16 . . 119.6(2) ?
C12 C13 C14 . . 121.8(2) ?
C12 C13 H13 . . 119.1 ?
C14 C13 H13 . . 119.1 ?
C15 C14 C13 . . 120.4(2) ?
C15 C14 H14 . . 119.8 ?
C13 C14 H14 . . 119.8 ?
C14 C15 C10 . . 120.7(2) ?
C14 C15 H15 . . 119.7 ?
C10 C15 H15 . . 119.7 ?
C12 C16 H16A . . 109.5 ?
C12 C16 H16B . . 109.5 ?
H16A C16 H16B . . 109.5 ?
C12 C16 H16C . . 109.5 ?
H16A C16 H16C . . 109.5 ?
H16B C16 H16C . . 109.5 ?
H5A O5 H5B . . 111.4 ?

loop_
_geom_bond_atom_site_label_1
_geom_bond_atom_site_label_2
_geom_bond_site_symmetry_2
_geom_bond_distance
_geom_bond_publ_flag
O1 C2 . 1.365(3) ?
O1 H1 . 0.8208 ?
O2 C4 . 1.369(3) ?
O2 C7 . 1.418(3) ?
O3 C9 . 1.252(3) ?
O4 C11 . 1.354(3) ?
O4 H4 . 0.8210 ?
N1 C8 . 1.287(3) ?
N1 N2 . 1.387(2) ?
N2 C9 . 1.339(3) ?
N2 H2 . 0.8961 ?
C1 C6 . 1.400(3) ?
C1 C2 . 1.406(3) ?
C1 C8 . 1.443(3) ?
C2 C3 . 1.373(3) ?
C3 C4 . 1.377(3) ?
C3 H3 . 0.9300 ?
C4 C5 . 1.387(3) ?
C5 C6 . 1.364(3) ?
C5 H5 . 0.9300 ?
C6 H6 . 0.9300 ?
C7 H7A . 0.9600 ?
C7 H7B . 0.9600 ?
C7 H7C . 0.9600 ?
C8 H8 . 0.9300 ?
C9 C10 . 1.480(3) ?
C10 C15 . 1.398(3) ?
C10 C11 . 1.400(3) ?
C11 C12 . 1.399(3) ?
C12 C13 . 1.365(3) ?
C12 C16 . 1.514(3) ?
C13 C14 . 1.375(3) ?
C13 H13 . 0.9300 ?
C14 C15 . 1.361(3) ?
C14 H14 . 0.9300 ?
C15 H15 . 0.9300 ?
C16 H16A . 0.9600 ?
C16 H16B . 0.9600 ?
C16 H16C . 0.9600 ?
O5 H5A . 0.8417 ?
O5 H5B . 0.8395 ?

loop_
_geom_hbond_atom_site_label_D
_geom_hbond_atom_site_label_H
_geom_hbond_atom_site_label_A
_geom_hbond_site_symmetry_A
_geom_hbond_distance_DH
_geom_hbond_distance_HA
_geom_hbond_distance_DA
_geom_hbond_angle_DHA
O4 H4 O3 . 0.82 1.80 2.528(2) 148
O1 H1 N1 . 0.82 1.93 2.650(2) 146
N2 H2 O5 . 0.90 2.01 2.899(2) 172
O5 H5B O3 2_655 0.84 1.92 2.745(2) 167
O5 H5A O1 2 0.84 2.06 2.849(3) 156

loop_
_geom_torsion_atom_site_label_1
_geom_torsion_atom_site_label_2
_geom_torsion_atom_site_label_3
_geom_torsion_atom_site_label_4
_geom_torsion_site_symmetry_1
_geom_torsion_site_symmetry_2
_geom_torsion_site_symmetry_3
_geom_torsion_site_symmetry_4
_geom_torsion
_geom_torsion_publ_flag
C8 N1 N2 C9 . . . . 172.1(2) ?
C6 C1 C2 O1 . . . . 179.1(2) ?
C8 C1 C2 O1 . . . . 0.3(4) ?
C6 C1 C2 C3 . . . . -0.4(4) ?
C8 C1 C2 C3 . . . . -179.2(2) ?
O1 C2 C3 C4 . . . . -178.7(2) ?
C1 C2 C3 C4 . . . . 0.8(4) ?
C7 O2 C4 C3 . . . . -7.4(4) ?
C7 O2 C4 C5 . . . . 174.0(2) ?
C2 C3 C4 O2 . . . . 179.9(2) ?
C2 C3 C4 C5 . . . . -1.6(4) ?
O2 C4 C5 C6 . . . . -179.3(2) ?
C3 C4 C5 C6 . . . . 2.0(4) ?
C4 C5 C6 C1 . . . . -1.7(4) ?
C2 C1 C6 C5 . . . . 0.8(4) ?
C8 C1 C6 C5 . . . . 179.7(2) ?
N2 N1 C8 C1 . . . . 179.8(2) ?
C6 C1 C8 N1 . . . . 178.5(2) ?
C2 C1 C8 N1 . . . . -2.7(4) ?
N1 N2 C9 O3 . . . . -0.1(4) ?
N1 N2 C9 C10 . . . . -179.92(19) ?
O3 C9 C10 C15 . . . . 178.3(2) ?
N2 C9 C10 C15 . . . . -1.8(4) ?
O3 C9 C10 C11 . . . . -2.6(4) ?
N2 C9 C10 C11 . . . . 177.2(2) ?
C15 C10 C11 O4 . . . . -178.4(2) ?
C9 C10 C11 O4 . . . . 2.5(4) ?
C15 C10 C11 C12 . . . . 0.3(4) ?
C9 C10 C11 C12 . . . . -178.9(2) ?
O4 C11 C12 C13 . . . . 178.5(3) ?
C10 C11 C12 C13 . . . . -0.2(4) ?
O4 C11 C12 C16 . . . . -0.6(4) ?
C10 C11 C12 C16 . . . . -179.3(3) ?
C11 C12 C13 C14 . . . . 0.1(4) ?
C16 C12 C13 C14 . . . . 179.2(3) ?
C12 C13 C14 C15 . . . . 0.0(5) ?
C13 C14 C15 C10 . . . . 0.0(4) ?
C11 C10 C15 C14 . . . . -0.2(4) ?
C9 C10 C15 C14 . . . . 178.9(2) ?

loop_
_cod_related_entry_id
_cod_related_entry_database
_cod_related_entry_code
1 ChemSpider 30656085
